data_2020315
loop_
_publ_author_name
'Qin, Ying-Lian'
'Yao, Chen-Zhong'
'Yang, Bin-Wu'
'Qin, Jian-Fang'
'Gong, Qiao-Juan'

_publ_section_title
;
 Synthesis, crystal structure and magnetic properties of a two-dimensional
 cyanide-based heterometallic coordination polymer with cationic
 piperazinium ligands:
 poly[aquatetra-\m~2~-cyanido-\k^8^<i>C</i>:<i>N</i>-dicyanido-\k^2^<i>C</i>-(piperazinium-\k<i>N</i>^4^)cobalt(III)copper(II)]
;
_journal_coeditor_code KY3089
_journal_issue 1
_journal_name_full 'Acta Crystallographica Section C'
_journal_page_first 21
_journal_page_last 27
_journal_paper_doi 10.1107/S2053229615021361
_journal_volume 72
_journal_year 2016
_chemical_formula_iupac '[Cu Co (C 4 H11 N2) (C N)6 (H2 O)]'
_chemical_formula_sum 'C10 H13 Co Cu N8 O'
_chemical_formula_weight 383.75
_chemical_name_systematic
Poly[aquatetra-\m~2~-cyanido-\k^8^<i>C</i>:<i>N</i>-dicyanido-\k^2^<i>C</i>-(piperazinium-\k<i>N</i>^4^)cobalt(III)copper(II)]
_space_group_IT_number 57
_symmetry_cell_setting orthorhombic
_symmetry_space_group_name_Hall '-P 2c 2b'
_symmetry_space_group_name_H-M 'P b c m'
_atom_sites_solution_hydrogens geom
_atom_sites_solution_primary direct
_atom_sites_solution_secondary difmap
_audit_creation_method SHELXL-97
_cell_angle_alpha 90.00
_cell_angle_beta 90.00
_cell_angle_gamma 90.00
_cell_formula_units_Z 4
_cell_length_a 7.2703(4)
_cell_length_b 14.6512(7)
_cell_length_c 13.8246(9)
_cell_measurement_reflns_used 2274
_cell_measurement_temperature 293(2)
_cell_measurement_theta_max 25.87
_cell_measurement_theta_min 2.77
_cell_volume 1472.58(14)
_computing_cell_refinement
;
SMART (Bruker, 2002)
;
_computing_data_collection
;
SMART (Bruker, 2002)
;
_computing_data_reduction
;
SAINT (Bruker, 2002)
;
_computing_molecular_graphics
;
<i>DIAMOND</i> (Brandenburg, 2005)
;
_computing_publication_material
;
SHELXTL (Sheldrick, 2008)
;
_computing_structure_refinement
;
SHELXL97 (Sheldrick, 2008)
;
_computing_structure_solution
;
SHELXS97 (Sheldrick, 2008)
;
_diffrn_ambient_temperature 293(2)
_diffrn_measured_fraction_theta_full 1.000
_diffrn_measured_fraction_theta_max 1.000
_diffrn_measurement_device_type 'Bruker APEX CCD'
_diffrn_measurement_method '\f and \w'
_diffrn_radiation_monochromator graphite
_diffrn_radiation_source 'fine-focus sealed tube'
_diffrn_radiation_type MoK\a
_diffrn_radiation_wavelength 0.71073
_diffrn_reflns_av_R_equivalents 0.0180
_diffrn_reflns_av_sigmaI/netI 0.0210
_diffrn_reflns_limit_h_max 8
_diffrn_reflns_limit_h_min -9
_diffrn_reflns_limit_k_max 15
_diffrn_reflns_limit_k_min -18
_diffrn_reflns_limit_l_max 17
_diffrn_reflns_limit_l_min -15
_diffrn_reflns_number 3775
_diffrn_reflns_theta_full 26.36
_diffrn_reflns_theta_max 26.36
_diffrn_reflns_theta_min 2.78
_exptl_absorpt_coefficient_mu 2.581
_exptl_absorpt_correction_T_max 0.8818
_exptl_absorpt_correction_T_min 0.6263
_exptl_absorpt_correction_type multi-scan
_exptl_absorpt_process_details
;
(SADABS; Bruker, 2002)
;
_exptl_crystal_colour red
_exptl_crystal_density_diffrn 1.731
_exptl_crystal_density_method 'not measured'
_exptl_crystal_description bar
_exptl_crystal_F_000 772
_exptl_crystal_size_max 0.20
_exptl_crystal_size_mid 0.10
_exptl_crystal_size_min 0.05
_refine_diff_density_max 0.642
_refine_diff_density_min -1.302
_refine_ls_extinction_method none
_refine_ls_goodness_of_fit_ref 1.103
_refine_ls_hydrogen_treatment constr
_refine_ls_matrix_type full
_refine_ls_number_parameters 103
_refine_ls_number_reflns 1571
_refine_ls_number_restraints 0
_refine_ls_restrained_S_all 1.103
_refine_ls_R_factor_all 0.0344
_refine_ls_R_factor_gt 0.0316
_refine_ls_shift/su_max 0.001
_refine_ls_shift/su_mean 0.000
_refine_ls_structure_factor_coef Fsqd
_refine_ls_weighting_details 'calc w=1/[\s^2^(Fo^2^)+(0.0542P)^2^+4.0849P] where P=(Fo^2^+2Fc^2^)/3'
_refine_ls_weighting_scheme calc
_refine_ls_wR_factor_gt 0.1055
_refine_ls_wR_factor_ref 0.1078
_reflns_number_gt 1455
_reflns_number_total 1571
_reflns_threshold_expression I>2sigma(I)
_cod_data_source_file ky3089sup1.cif
_cod_data_source_block I
_cod_depositor_comments
;Adding full bibliography for 2020315.cif.

 Adding full bibliography for 2020315.cif.
;
_cod_original_cell_volume 1472.57(14)
_cod_database_code 2020315
_cod_database_fobs_code 2020315

loop_
_symmetry_equiv_pos_as_xyz
'x, y, z'
'-x, -y, z+1/2'
'x, -y+1/2, -z'
'-x, y+1/2, -z+1/2'
'-x, -y, -z'
'x, y, -z-1/2'
'-x, y-1/2, z'
'x, -y-1/2, z-1/2'

loop_
_atom_site_type_symbol
_atom_site_label
_atom_site_fract_x
_atom_site_fract_y
_atom_site_fract_z
_atom_site_U_iso_or_equiv
_atom_site_adp_type
_atom_site_calc_flag
_atom_site_refinement_flags
_atom_site_occupancy
_atom_site_symmetry_multiplicity
Co Co1 -0.22426(7) 0.7500 0.5000 0.00788(19) Uani d S 1 2
Cu Cu1 0.27248(7) 0.80801(4) 0.2500 0.01455(19) Uani d S 1 2
N N2 -0.5222(4) 0.80273(17) 0.35675(19) 0.0176(6) Uani d . 1 1
O O1W 0.3161(4) 0.9523(2) 0.2500 0.0160(6) Uani d S 1 2
H H1WA 0.2887 0.9767 0.3067 0.024 Uiso d PR 0.50 1
H H1WB 0.2396 0.9804 0.2106 0.024 Uiso d PR 0.50 1
N N4 0.2225(5) 0.6572(3) 0.2500 0.0169(8) Uani d S 1 2
H H4 0.0980 0.6510 0.2500 0.020 Uiso calc SR 1 2
N N1 0.0662(4) 0.81306(18) 0.3569(2) 0.0183(6) Uani d . 1 1
N N5 0.2876(6) 0.4602(3) 0.2500 0.0242(9) Uani d S 1 2
H H5A 0.4111 0.4560 0.2500 0.029 Uiso calc SR 1 2
H H5B 0.2416 0.4031 0.2500 0.029 Uiso calc SR 1 2
N N3 -0.2223(5) 0.9356(2) 0.5995(3) 0.0330(8) Uani d . 1 1
C C3 -0.2225(4) 0.8662(2) 0.5610(2) 0.0159(6) Uani d . 1 1
C C2 -0.4097(4) 0.78631(19) 0.4120(2) 0.0125(6) Uani d . 1 1
C C5 0.2262(6) 0.5087(3) 0.3394(3) 0.0325(9) Uani d . 1 1
H H5C 0.2787 0.4790 0.3958 0.039 Uiso calc R 1 1
H H5D 0.0933 0.5053 0.3446 0.039 Uiso calc R 1 1
C C1 -0.0422(4) 0.79049(19) 0.4122(2) 0.0134(6) Uani d . 1 1
C C4 0.2859(5) 0.6081(2) 0.3371(3) 0.0244(8) Uani d . 1 1
H H4A 0.2382 0.6388 0.3940 0.029 Uiso calc R 1 1
H H4B 0.4191 0.6109 0.3399 0.029 Uiso calc R 1 1

loop_
_atom_site_aniso_label
_atom_site_aniso_U_11
_atom_site_aniso_U_22
_atom_site_aniso_U_33
_atom_site_aniso_U_12
_atom_site_aniso_U_13
_atom_site_aniso_U_23
Co1 0.0066(3) 0.0122(3) 0.0049(3) 0.000 0.000 0.0004(2)
Cu1 0.0129(3) 0.0182(3) 0.0126(3) 0.00008(19) 0.000 0.000
N2 0.0147(13) 0.0220(13) 0.0162(13) -0.0002(10) -0.0048(11) 0.0033(11)
O1W 0.0226(16) 0.0118(13) 0.0135(14) 0.0020(12) 0.000 0.000
N4 0.0160(19) 0.0146(18) 0.020(2) 0.0003(14) 0.000 0.000
N1 0.0173(13) 0.0216(13) 0.0158(13) -0.0009(10) 0.0062(11) 0.0002(11)
N5 0.023(2) 0.0141(18) 0.036(2) 0.0028(16) 0.000 0.000
N3 0.0397(19) 0.0266(17) 0.0329(19) -0.0042(13) 0.0080(15) -0.0150(15)
C3 0.0129(14) 0.0214(16) 0.0135(15) -0.0009(11) 0.0024(12) 0.0004(13)
C2 0.0119(14) 0.0137(12) 0.0119(13) -0.0015(11) 0.0037(12) 0.0001(11)
C5 0.039(2) 0.0212(17) 0.037(2) 0.0059(15) 0.0135(18) 0.0073(17)
C1 0.0131(14) 0.0147(13) 0.0125(13) 0.0015(11) -0.0021(12) -0.0024(12)
C4 0.035(2) 0.0179(16) 0.0205(18) 0.0028(14) 0.0003(15) 0.0022(14)

loop_
_atom_type_symbol
_atom_type_description
_atom_type_scat_dispersion_real
_atom_type_scat_dispersion_imag
_atom_type_scat_source
C C 0.0033 0.0016 'International Tables Vol C Tables 4.2.6.8 and 6.1.1.4'
H H 0.0000 0.0000 'International Tables Vol C Tables 4.2.6.8 and 6.1.1.4'
N N 0.0061 0.0033 'International Tables Vol C Tables 4.2.6.8 and 6.1.1.4'
O O 0.0106 0.0060 'International Tables Vol C Tables 4.2.6.8 and 6.1.1.4'
Co Co 0.3494 0.9721 'International Tables Vol C Tables 4.2.6.8 and 6.1.1.4'
Cu Cu 0.3201 1.2651 'International Tables Vol C Tables 4.2.6.8 and 6.1.1.4'

loop_
_geom_angle_atom_site_label_1
_geom_angle_atom_site_label_2
_geom_angle_atom_site_label_3
_geom_angle_site_symmetry_1
_geom_angle_site_symmetry_3
_geom_angle
C1 Co1 C1 . 3_566 91.17(18)
C1 Co1 C2 . . 89.87(13)
C1 Co1 C2 3_566 . 178.01(11)
C1 Co1 C2 . 3_566 178.01(11)
C1 Co1 C2 3_566 3_566 89.87(13)
C2 Co1 C2 . 3_566 89.14(17)
C1 Co1 C3 . . 89.96(13)
C1 Co1 C3 3_566 . 89.50(13)
C2 Co1 C3 . . 92.20(13)
C2 Co1 C3 3_566 . 88.35(13)
C1 Co1 C3 . 3_566 89.50(13)
C1 Co1 C3 3_566 3_566 89.96(13)
C2 Co1 C3 . 3_566 88.35(13)
C2 Co1 C3 3_566 3_566 92.20(13)
C3 Co1 C3 . 3_566 179.22(18)
N2 Cu1 N2 1_655 6_656 89.28(15)
N2 Cu1 N1 1_655 6_556 179.86(12)
N2 Cu1 N1 6_656 6_556 90.81(11)
N2 Cu1 N1 1_655 . 90.81(11)
N2 Cu1 N1 6_656 . 179.86(12)
N1 Cu1 N1 6_556 . 89.10(16)
N2 Cu1 O1W 1_655 . 86.05(9)
N2 Cu1 O1W 6_656 . 86.05(9)
N1 Cu1 O1W 6_556 . 94.06(9)
N1 Cu1 O1W . . 94.06(9)
N2 Cu1 N4 1_655 . 94.53(10)
N2 Cu1 N4 6_656 . 94.53(10)
N1 Cu1 N4 6_556 . 85.36(10)
N1 Cu1 N4 . . 85.36(10)
O1W Cu1 N4 . . 179.18(13)
C2 N2 Cu1 . 1_455 169.8(2)
Cu1 O1W H1WA . . 111.5
Cu1 O1W H1WB . . 111.6
H1WA O1W H1WB . . 102.6
C4 N4 C4 . 6_556 109.3(4)
C4 N4 Cu1 . . 115.5(2)
C4 N4 Cu1 6_556 . 115.5(2)
C4 N4 H4 . . 105.1
C4 N4 H4 6_556 . 105.1
Cu1 N4 H4 . . 105.1
C1 N1 Cu1 . . 161.2(2)
C5 N5 C5 6_556 . 111.7(4)
C5 N5 H5A 6_556 . 109.3
C5 N5 H5A . . 109.3
C5 N5 H5B 6_556 . 109.3
C5 N5 H5B . . 109.3
H5A N5 H5B . . 107.9
N3 C3 Co1 . . 178.7(3)
N2 C2 Co1 . . 175.7(3)
N5 C5 C4 . . 110.6(3)
N5 C5 H5C . . 109.5
C4 C5 H5C . . 109.5
N5 C5 H5D . . 109.5
C4 C5 H5D . . 109.5
H5C C5 H5D . . 108.1
N1 C1 Co1 . . 177.9(3)
N4 C4 C5 . . 113.3(3)
N4 C4 H4A . . 108.9
C5 C4 H4A . . 108.9
N4 C4 H4B . . 108.9
C5 C4 H4B . . 108.9
H4A C4 H4B . . 107.7

loop_
_geom_bond_atom_site_label_1
_geom_bond_atom_site_label_2
_geom_bond_site_symmetry_2
_geom_bond_distance
Co1 C1 . 1.892(3)
Co1 C1 3_566 1.892(3)
Co1 C2 . 1.893(3)
Co1 C2 3_566 1.893(3)
Co1 C3 . 1.900(3)
Co1 C3 3_566 1.900(3)
Cu1 N2 1_655 2.100(3)
Cu1 N2 6_656 2.100(3)
Cu1 N1 6_556 2.107(3)
Cu1 N1 . 2.107(3)
Cu1 O1W . 2.138(3)
Cu1 N4 . 2.239(4)
N2 C2 . 1.144(4)
N2 Cu1 1_455 2.100(3)
O1W H1WA . 0.8837
O1W H1WB . 0.8799
N4 C4 . 1.476(4)
N4 C4 6_556 1.476(4)
N4 H4 . 0.9100
N1 C1 . 1.146(4)
N5 C5 6_556 1.494(5)
N5 C5 . 1.494(5)
N5 H5A . 0.9000
N5 H5B . 0.9000
N3 C3 . 1.148(5)
C5 C4 . 1.521(5)
C5 H5C . 0.9700
C5 H5D . 0.9700
C4 H4A . 0.9700
C4 H4B . 0.9700

loop_
_geom_hbond_atom_site_label_D
_geom_hbond_atom_site_label_H
_geom_hbond_atom_site_label_A
_geom_hbond_site_symmetry_A
_geom_hbond_distance_DH
_geom_hbond_distance_HA
_geom_hbond_distance_DA
_geom_hbond_angle_DHA
O1W H1WA N3 5_576 0.88 1.89 2.737(4) 160.2
O1W H1WB N3 2_574 0.88 1.97 2.737(4) 144.4
N5 H5A O1W 4_645 0.90 1.98 2.884(5) 177.7

loop_
_geom_torsion_atom_site_label_1
_geom_torsion_atom_site_label_2
_geom_torsion_atom_site_label_3
_geom_torsion_atom_site_label_4
_geom_torsion_site_symmetry_1
_geom_torsion_site_symmetry_4
_geom_torsion
N2 Cu1 N4 C4 1_655 . 19.8(3)
N2 Cu1 N4 C4 6_656 . 109.4(3)
N1 Cu1 N4 C4 6_556 . -160.1(3)
N1 Cu1 N4 C4 . . -70.7(3)
O1W Cu1 N4 C4 . . -115.4(2)
N2 Cu1 N4 C4 1_655 6_556 -109.4(3)
N2 Cu1 N4 C4 6_656 6_556 -19.8(3)
N1 Cu1 N4 C4 6_556 6_556 70.7(3)
N1 Cu1 N4 C4 . 6_556 160.1(3)
O1W Cu1 N4 C4 . 6_556 115.4(2)
N2 Cu1 N1 C1 1_655 . -89.3(8)
N2 Cu1 N1 C1 6_656 . 4E1(7)
N1 Cu1 N1 C1 6_556 . 90.6(8)
O1W Cu1 N1 C1 . . -175.4(8)
N4 Cu1 N1 C1 . . 5.2(8)
C1 Co1 C3 N3 . . -150(14)
C1 Co1 C3 N3 3_566 . -59(14)
C2 Co1 C3 N3 . . 120(14)
C2 Co1 C3 N3 3_566 . 31(14)
C3 Co1 C3 N3 3_566 . -105(13)
Cu1 N2 C2 Co1 1_455 . 3(5)
C1 Co1 C2 N2 . . 96(4)
C1 Co1 C2 N2 3_566 . -25(6)
C2 Co1 C2 N2 3_566 . -85(4)
C3 Co1 C2 N2 . . -174(4)
C3 Co1 C2 N2 3_566 . 7(4)
C5 N5 C5 C4 6_556 . -53.4(5)
Cu1 N1 C1 Co1 . . -44(8)
C1 Co1 C1 N1 3_566 . 117(8)
C2 Co1 C1 N1 . . -62(8)
C2 Co1 C1 N1 3_566 . -122(7)
C3 Co1 C1 N1 . . -154(8)
C3 Co1 C1 N1 3_566 . 27(8)
C4 N4 C4 C5 6_556 . -55.5(5)
Cu1 N4 C4 C5 . . 172.3(2)
N5 C5 C4 N4 . . 55.3(4)
